data_7711781
loop_
_publ_author_name
'He, Yong'
'Huang, Ying-Ying'
'Fu, Jin-Hui'
'Liu, Yang'
'Wu, Xin-Tao'
'Sheng, Tian-Lu'

_publ_section_title
;
 Influence of the electronic effect of an ancillary ligand on MMCT and
 LMCT in localized cyanide-bridged complexes containing non-innocent
 ligands.
;
_journal_name_full 'Dalton transactions (Cambridge, England : 2003)'
_journal_paper_doi 10.1039/d2dt03048a
_journal_year 2022
_chemical_formula_moiety 'C48 H58 Fe N7 P2 Ru S2, I'
_chemical_formula_sum 'C48 H58 Fe I N7 P2 Ru S2'
_chemical_formula_weight 1142.89
_space_group_crystal_system monoclinic
_space_group_IT_number 14
_space_group_name_Hall '-P 2ybc'
_space_group_name_H-M_alt 'P 1 21/c 1'
_atom_sites_solution_hydrogens mixed
_audit_creation_date 2022-07-19
_audit_creation_method
;
Olex2 1.3
(compiled 2020.11.12 svn.r5f609507 for OlexSys, GUI svn.r6408)
;
_audit_update_record
;
2022-08-20 deposited with the CCDC.	2022-11-15 downloaded from the CCDC.
;
_cell_angle_alpha 90
_cell_angle_beta 106.738(4)
_cell_angle_gamma 90
_cell_formula_units_Z 4
_cell_length_a 15.5201(5)
_cell_length_b 15.2285(4)
_cell_length_c 22.4356(8)
_cell_measurement_reflns_used 40852
_cell_measurement_temperature 293(2)
_cell_measurement_theta_max 33.8600
_cell_measurement_theta_min 1.8840
_cell_volume 5077.9(3)
_computing_cell_refinement 'CrysAlisPro 1.171.41.98a (Rigaku OD, 2021)'
_computing_data_collection 'CrysAlisPro 1.171.41.98a (Rigaku OD, 2021)'
_computing_data_reduction 'CrysAlisPro 1.171.41.98a (Rigaku OD, 2021)'
_computing_molecular_graphics 'Olex2 1.3 (Dolomanov et al., 2009)'
_computing_publication_material 'Olex2 1.3 (Dolomanov et al., 2009)'
_computing_structure_refinement 'SHELXL 2018/3 (Sheldrick, 2015)'
_computing_structure_solution 'SHELXT 2018/2 (Sheldrick, 2018)'
_diffrn_ambient_temperature 293(2)
_diffrn_detector 'CCD plate'
_diffrn_measured_fraction_theta_full 0.999
_diffrn_measured_fraction_theta_max 0.999
_diffrn_measurement_details
;
List of Runs (angles in degrees, time in seconds):

  # Type    Start    End  Width  t~exp~   \w     \q     \k     \f   Frames
#--------------------------------------------------------------------------
  1  \w   -118.00  62.00   0.50    4.00    --  -28.00  45.00   0.00  360
  2  \w   -118.00  62.00   0.50    4.00    --  -28.00  45.00  90.00  360
  3  \w   -118.00  62.00   0.50    4.00    --  -28.00  45.00 180.00  360
  4  \w   -118.00  62.00   0.50    4.00    --  -28.00  45.00 270.00  360
;
_diffrn_measurement_device 'abstract diffractometer'
_diffrn_measurement_device_type 'dtrek-CrysAlisPro-abstract goniometer imported rigaku-d*trek images'
_diffrn_measurement_method '\w scans'
_diffrn_orient_matrix_type 'CrysAlisPro convention (1999,Acta A55,543-557)'
_diffrn_orient_matrix_UB_11 -0.0385179000
_diffrn_orient_matrix_UB_12 -0.0269294000
_diffrn_orient_matrix_UB_13 -0.0038447000
_diffrn_orient_matrix_UB_21 0.0273246000
_diffrn_orient_matrix_UB_22 -0.0380069000
_diffrn_orient_matrix_UB_23 0.0029059000
_diffrn_orient_matrix_UB_31 0.0069188000
_diffrn_orient_matrix_UB_32 0.0001870000
_diffrn_orient_matrix_UB_33 0.0326671000
_diffrn_radiation_monochromator graphite
_diffrn_radiation_probe x-ray
_diffrn_radiation_type 'Mo K\a'
_diffrn_radiation_wavelength 0.71073
_diffrn_reflns_av_R_equivalents 0.0401
_diffrn_reflns_av_unetI/netI 0.0231
_diffrn_reflns_Laue_measured_fraction_full 0.999
_diffrn_reflns_Laue_measured_fraction_max 0.999
_diffrn_reflns_limit_h_max 20
_diffrn_reflns_limit_h_min -20
_diffrn_reflns_limit_k_max 19
_diffrn_reflns_limit_k_min -19
_diffrn_reflns_limit_l_max 29
_diffrn_reflns_limit_l_min -29
_diffrn_reflns_number 75780
_diffrn_reflns_point_group_measured_fraction_full 0.999
_diffrn_reflns_point_group_measured_fraction_max 0.999
_diffrn_reflns_theta_full 25.242
_diffrn_reflns_theta_max 27.484
_diffrn_reflns_theta_min 1.915
_diffrn_source 'fine-focus sealed X-ray tube'
_diffrn_source_type 'Enhance (Mo) X-ray Source'
_exptl_absorpt_coefficient_mu 1.376
_exptl_absorpt_correction_T_max 1.00000
_exptl_absorpt_correction_T_min 0.85524
_exptl_absorpt_correction_type multi-scan
_exptl_absorpt_process_details
;
CrysAlisPro 1.171.41.98a (Rigaku Oxford Diffraction, 2021)
Empirical absorption correction using spherical harmonics,
implemented in SCALE3 ABSPACK scaling algorithm.
;
_exptl_crystal_colour 'dark violet'
_exptl_crystal_colour_modifier dark
_exptl_crystal_colour_primary violet
_exptl_crystal_density_diffrn 1.495
_exptl_crystal_description needle
_exptl_crystal_F_000 2320
_exptl_crystal_size_max 0.25
_exptl_crystal_size_mid 0.05
_exptl_crystal_size_min 0.03
_refine_diff_density_max 0.864
_refine_diff_density_min -0.671
_refine_diff_density_rms 0.072
_refine_ls_extinction_method none
_refine_ls_goodness_of_fit_ref 1.040
_refine_ls_hydrogen_treatment mixed
_refine_ls_matrix_type full
_refine_ls_number_parameters 576
_refine_ls_number_reflns 11636
_refine_ls_number_restraints 0
_refine_ls_restrained_S_all 1.040
_refine_ls_R_factor_all 0.0479
_refine_ls_R_factor_gt 0.0363
_refine_ls_shift/su_max 0.002
_refine_ls_shift/su_mean 0.000
_refine_ls_structure_factor_coef Fsqd
_refine_ls_weighting_details 'w=1/[\s^2^(Fo^2^)+(0.0447P)^2^+3.4153P] where P=(Fo^2^+2Fc^2^)/3'
_refine_ls_weighting_scheme calc
_refine_ls_wR_factor_gt 0.0847
_refine_ls_wR_factor_ref 0.0896
_reflns_Friedel_coverage 0.000
_reflns_number_gt 9706
_reflns_number_total 11636
_reflns_threshold_expression 'I > 2\s(I)'
_cod_data_source_file d2dt03048a2.cif
_cod_data_source_block cp5ru-feetln4-i
_cod_database_code 7711781
_shelx_shelxl_version_number 2018/3
_chemical_oxdiff_formula CHNSClFeRu
_shelx_space_group_comment
;
The symmetry employed for this shelxl refinement is uniquely defined
by the following loop, which should always be used as a source of
symmetry information in preference to the above space-group names.
They are only intended as comments.
;
_shelx_estimated_absorpt_t_max 0.960
_shelx_estimated_absorpt_t_min 0.725
_reflns_odcompleteness_completeness 95.43
_reflns_odcompleteness_iscentric 1
_reflns_odcompleteness_theta 34.35
_olex2_refinement_description
;
1. Fixed Uiso
 At 1.2 times of:
  All C(H) groups, All C(H,H) groups
 At 1.5 times of:
  All C(H,H,H) groups
2.a Secondary CH2 refined with riding coordinates:
 C3(H3A,H3B), C2(H2A,H2B), C47(H47A,H47B), C39(H39A,H39B)
2.b Aromatic/amide H refined with riding coordinates:
 C19(H19), C25(H25), C31(H31), C15(H15), C33(H33), C18(H18), C27(H27),
 C43(H43), C37(H37), C21(H21), C24(H24), C30(H30), C17(H17), C36(H36), C35(H35),
  C28(H28), C29(H29), C34(H34), C16(H16), C23(H23), C22(H22)
2.c Idealised Me refined as rotating group:
 C10(H10A,H10B,H10C), C13(H13A,H13B,H13C), C11(H11A,H11B,H11C), C9(H9A,H9B,
 H9C), C12(H12A,H12B,H12C), C45(H45A,H45B,H45C), C41(H41A,H41B,H41C), C48(H48A,
 H48B,H48C), C38(H38A,H38B,H38C)
;
_olex2_submission_special_instructions 'No special instructions were received'
_oxdiff_exptl_absorpt_empirical_details
;
Empirical correction (ABSPACK) includes:
- Absorption correction using spherical harmonics
- Frame scaling
- Detector area scaling
;
_oxdiff_exptl_absorpt_empirical_full_max 1.206
_oxdiff_exptl_absorpt_empirical_full_min 0.878

loop_
_space_group_symop_operation_xyz
'x, y, z'
'-x, y+1/2, -z+1/2'
'-x, -y, -z'
'x, -y-1/2, z-1/2'

loop_
_atom_site_label
_atom_site_type_symbol
_atom_site_fract_x
_atom_site_fract_y
_atom_site_fract_z
_atom_site_U_iso_or_equiv
_atom_site_adp_type
_atom_site_occupancy
_atom_site_site_symmetry_order
_atom_site_calc_flag
_atom_site_refinement_flags_posn
_atom_site_refinement_flags_adp
_atom_site_refinement_flags_occupancy
_atom_site_disorder_assembly
_atom_site_disorder_group
Ru1 Ru 0.17904(2) 0.42359(2) 0.74091(2) 0.02562(6) Uani 1 1 d . . . . .
I1 I 0.19992(2) -0.05494(2) 0.73318(2) 0.06430(8) Uani 1 1 d . . . . .
Fe1 Fe 0.38833(3) 0.17578(3) 0.72901(2) 0.03774(10) Uani 1 1 d . . . . .
P1 P 0.29900(4) 0.50338(4) 0.79904(3) 0.03122(14) Uani 1 1 d . . . . .
P2 P 0.21492(4) 0.48814(4) 0.65951(3) 0.03118(14) Uani 1 1 d . . . . .
S2 S 0.26803(7) 0.07483(7) 0.53846(4) 0.0673(3) Uani 1 1 d . . . . .
S1 S 0.44688(10) 0.06601(8) 0.91873(5) 0.0873(4) Uani 1 1 d . . . . .
N1 N 0.31173(16) 0.27609(16) 0.72913(11) 0.0399(5) Uani 1 1 d . . . . .
N5 N 0.43711(17) 0.20663(17) 0.66296(12) 0.0444(6) Uani 1 1 d . . . . .
N4 N 0.49675(16) 0.20516(17) 0.79088(12) 0.0456(6) Uani 1 1 d . . . . .
C26 C 0.16926(19) 0.59670(18) 0.63121(12) 0.0373(6) Uani 1 1 d . . . . .
N6 N 0.39288(18) 0.17661(18) 0.60471(12) 0.0507(6) Uani 1 1 d . . . . .
N7 N 0.3208(2) 0.10174(19) 0.66525(12) 0.0482(6) Uani 1 1 d . . . . .
C1 C 0.26433(16) 0.33331(17) 0.73307(11) 0.0313(5) Uani 1 1 d . . . . .
N2 N 0.3795(2) 0.10213(19) 0.79447(13) 0.0517(7) Uani 1 1 d . . . . .
N3 N 0.50851(19) 0.17189(19) 0.84916(12) 0.0538(7) Uani 1 1 d . . . . .
C5 C 0.05764(17) 0.46778(19) 0.77036(12) 0.0356(6) Uani 1 1 d . . . . .
C14 C 0.27844(18) 0.59718(18) 0.84479(12) 0.0354(6) Uani 1 1 d . . . . .
C4 C 0.10123(17) 0.39718(18) 0.81017(12) 0.0339(5) Uani 1 1 d . . . . .
C3 C 0.33722(18) 0.5077(2) 0.68450(13) 0.0407(6) Uani 1 1 d . . . . .
H3A H 0.369176 0.452439 0.687312 0.049 Uiso 1 1 calc R U . . .
H3B H 0.354002 0.544748 0.654463 0.049 Uiso 1 1 calc R U . . .
C7 C 0.05342(17) 0.3435(2) 0.70998(13) 0.0386(6) Uani 1 1 d . . . . .
C20 C 0.38282(18) 0.44421(18) 0.85977(12) 0.0363(6) Uani 1 1 d . . . . .
C19 C 0.2825(2) 0.5855(2) 0.90714(13) 0.0418(6) Uani 1 1 d . . . . .
H19 H 0.299292 0.531230 0.925857 0.050 Uiso 1 1 calc R U . . .
C8 C 0.09893(18) 0.32151(18) 0.77371(13) 0.0372(6) Uani 1 1 d . . . . .
C6 C 0.02662(17) 0.4331(2) 0.70905(13) 0.0389(6) Uani 1 1 d . . . . .
C25 C 0.3627(2) 0.3629(2) 0.87946(13) 0.0438(7) Uani 1 1 d . . . . .
H25 H 0.308880 0.335676 0.858476 0.053 Uiso 1 1 calc R U . . .
C31 C 0.1261(2) 0.6453(2) 0.66604(14) 0.0425(6) Uani 1 1 d . . . . .
H31 H 0.117007 0.621150 0.701796 0.051 Uiso 1 1 calc R U . . .
C10 C 0.0355(2) 0.5552(2) 0.79305(16) 0.0503(8) Uani 1 1 d . . . . .
H10A H 0.086746 0.576758 0.824827 0.075 Uiso 1 1 calc R U . . .
H10B H -0.014486 0.548870 0.809842 0.075 Uiso 1 1 calc R U . . .
H10C H 0.020089 0.596030 0.758997 0.075 Uiso 1 1 calc R U . . .
C32 C 0.1926(2) 0.42515(18) 0.58748(12) 0.0374(6) Uani 1 1 d . . . . .
C15 C 0.2534(2) 0.67969(19) 0.81876(15) 0.0471(7) Uani 1 1 d . . . . .
H15 H 0.250931 0.689449 0.777387 0.057 Uiso 1 1 calc R U . . .
C2 C 0.3620(2) 0.5526(2) 0.74792(13) 0.0444(7) Uani 1 1 d . . . . .
H2A H 0.348106 0.614746 0.742491 0.053 Uiso 1 1 calc R U . . .
H2B H 0.426100 0.546677 0.767622 0.053 Uiso 1 1 calc R U . . .
C46 C 0.3302(2) 0.1202(2) 0.61030(14) 0.0478(7) Uani 1 1 d . . . . .
C33 C 0.2541(2) 0.3660(2) 0.57642(14) 0.0541(8) Uani 1 1 d . . . . .
H33 H 0.310320 0.359802 0.605288 0.065 Uiso 1 1 calc R U . . .
C18 C 0.2619(2) 0.6536(2) 0.94168(15) 0.0538(8) Uani 1 1 d . . . . .
H18 H 0.265121 0.644792 0.983285 0.065 Uiso 1 1 calc R U . . .
C27 C 0.1803(2) 0.6333(2) 0.57704(15) 0.0538(8) Uani 1 1 d . . . . .
H27 H 0.208862 0.601521 0.552822 0.065 Uiso 1 1 calc R U . . .
C40 C 0.4417(2) 0.1164(2) 0.84733(15) 0.0521(8) Uani 1 1 d . . . . .
C44 C 0.5021(2) 0.2664(2) 0.66669(16) 0.0530(8) Uani 1 1 d . . . . .
C43 C 0.5546(2) 0.2948(2) 0.72518(18) 0.0577(9) Uani 1 1 d . . . . .
H43 H 0.594288 0.340368 0.724538 0.069 Uiso 1 1 calc R U . . .
C37 C 0.1086(2) 0.4315(2) 0.54369(14) 0.0493(7) Uani 1 1 d . . . . .
H37 H 0.066253 0.470634 0.550274 0.059 Uiso 1 1 calc R U . . .
C13 C 0.1318(2) 0.2313(2) 0.79748(16) 0.0513(8) Uani 1 1 d . . . . .
H13A H 0.184436 0.236616 0.832474 0.077 Uiso 1 1 calc R U . . .
H13B H 0.146259 0.198603 0.765059 0.077 Uiso 1 1 calc R U . . .
H13C H 0.085484 0.201195 0.810034 0.077 Uiso 1 1 calc R U . . .
C21 C 0.4645(2) 0.4829(2) 0.89123(15) 0.0529(8) Uani 1 1 d . . . . .
H21 H 0.479713 0.537374 0.878447 0.064 Uiso 1 1 calc R U . . .
C24 C 0.4215(2) 0.3209(2) 0.93010(15) 0.0570(8) Uani 1 1 d . . . . .
H24 H 0.406891 0.266382 0.943166 0.068 Uiso 1 1 calc R U . . .
C30 C 0.0962(2) 0.7302(2) 0.64818(16) 0.0537(8) Uani 1 1 d . . . . .
H30 H 0.068836 0.763159 0.672575 0.064 Uiso 1 1 calc R U . . .
C11 C -0.0361(2) 0.4791(3) 0.65458(15) 0.0566(9) Uani 1 1 d . . . . .
H11A H -0.020887 0.540261 0.655798 0.085 Uiso 1 1 calc R U . . .
H11B H -0.096842 0.472704 0.656413 0.085 Uiso 1 1 calc R U . . .
H11C H -0.030813 0.453645 0.616636 0.085 Uiso 1 1 calc R U . . .
C9 C 0.1292(2) 0.4008(2) 0.88011(14) 0.0501(7) Uani 1 1 d . . . . .
H9A H 0.078729 0.386154 0.894889 0.075 Uiso 1 1 calc R U . . .
H9B H 0.149678 0.458883 0.893650 0.075 Uiso 1 1 calc R U . . .
H9C H 0.176915 0.359508 0.896433 0.075 Uiso 1 1 calc R U . . .
C42 C 0.5564(2) 0.2651(2) 0.78413(16) 0.0524(8) Uani 1 1 d . . . . .
C17 C 0.2367(3) 0.7340(2) 0.91464(18) 0.0621(9) Uani 1 1 d . . . . .
H17 H 0.222666 0.779639 0.937819 0.075 Uiso 1 1 calc R U . . .
C36 C 0.0873(3) 0.3803(2) 0.49044(15) 0.0618(9) Uani 1 1 d . . . . .
H36 H 0.030595 0.384560 0.461809 0.074 Uiso 1 1 calc R U . . .
C35 C 0.1493(3) 0.3239(2) 0.48008(16) 0.0705(11) Uani 1 1 d . . . . .
H35 H 0.135413 0.290413 0.443870 0.085 Uiso 1 1 calc R U . . .
C28 C 0.1487(3) 0.7170(3) 0.55929(18) 0.0665(10) Uani 1 1 d . . . . .
H28 H 0.155701 0.741031 0.522862 0.080 Uiso 1 1 calc R U . . .
C29 C 0.1072(3) 0.7649(2) 0.59484(18) 0.0626(9) Uani 1 1 d . . . . .
H29 H 0.086416 0.821203 0.582503 0.075 Uiso 1 1 calc R U . . .
C34 C 0.2321(3) 0.3161(3) 0.52266(17) 0.0738(12) Uani 1 1 d . . . . .
H34 H 0.273956 0.276879 0.515406 0.089 Uiso 1 1 calc R U . . .
C16 C 0.2322(3) 0.7470(2) 0.85289(18) 0.0603(9) Uani 1 1 d . . . . .
H16 H 0.214836 0.801353 0.834377 0.072 Uiso 1 1 calc R U . . .
C12 C 0.0291(2) 0.2800(2) 0.65628(15) 0.0587(9) Uani 1 1 d . . . . .
H12A H 0.028240 0.310305 0.618585 0.088 Uiso 1 1 calc R U . . .
H12B H -0.029246 0.255579 0.652436 0.088 Uiso 1 1 calc R U . . .
H12C H 0.072884 0.233697 0.663589 0.088 Uiso 1 1 calc R U . . .
C45 C 0.5201(3) 0.3000(3) 0.6088(2) 0.0808(13) Uani 1 1 d . . . . .
H45A H 0.544184 0.253512 0.589461 0.121 Uiso 1 1 calc R U . . .
H45B H 0.562748 0.347330 0.619160 0.121 Uiso 1 1 calc R U . . .
H45C H 0.465043 0.320831 0.580469 0.121 Uiso 1 1 calc R U . . .
C23 C 0.5011(3) 0.3608(3) 0.96049(17) 0.0703(11) Uani 1 1 d . . . . .
H23 H 0.540579 0.333244 0.994515 0.084 Uiso 1 1 calc R U . . .
C41 C 0.6269(3) 0.2985(3) 0.8406(2) 0.0825(13) Uani 1 1 d . . . . .
H41A H 0.598242 0.326524 0.868193 0.124 Uiso 1 1 calc R U . . .
H41B H 0.664828 0.339980 0.828042 0.124 Uiso 1 1 calc R U . . .
H41C H 0.662666 0.250147 0.861704 0.124 Uiso 1 1 calc R U . . .
C47 C 0.1747(3) 0.0216(3) 0.5557(2) 0.0825(13) Uani 1 1 d . . . . .
H47A H 0.147691 -0.019366 0.522495 0.099 Uiso 1 1 calc R U . . .
H47B H 0.197103 -0.012010 0.593791 0.099 Uiso 1 1 calc R U . . .
C22 C 0.5230(2) 0.4412(3) 0.94108(18) 0.0715(11) Uani 1 1 d . . . . .
H22 H 0.577528 0.467504 0.961708 0.086 Uiso 1 1 calc R U . . .
C39 C 0.3335(4) 0.0220(4) 0.9061(2) 0.114(2) Uani 1 1 d . . . . .
H39A H 0.290694 0.069973 0.895259 0.137 Uiso 1 1 calc R U . . .
H39B H 0.320528 -0.018053 0.870990 0.137 Uiso 1 1 calc R U . . .
C48 C 0.1038(4) 0.0835(5) 0.5632(3) 0.121(2) Uani 1 1 d . . . . .
H48A H 0.083236 0.119136 0.526558 0.181 Uiso 1 1 calc R U . . .
H48B H 0.128336 0.120486 0.598702 0.181 Uiso 1 1 calc R U . . .
H48C H 0.054138 0.050603 0.569206 0.181 Uiso 1 1 calc R U . . .
C38 C 0.3204(5) -0.0249(4) 0.9607(3) 0.123(2) Uani 1 1 d . . . . .
H38A H 0.258507 -0.042207 0.952026 0.185 Uiso 1 1 calc R U . . .
H38B H 0.336004 0.013304 0.996225 0.185 Uiso 1 1 calc R U . . .
H38C H 0.358041 -0.076037 0.969120 0.185 Uiso 1 1 calc R U . . .
H2 H 0.342(3) 0.064(3) 0.796(2) 0.091(16) Uiso 1 1 d . . . . .
H7 H 0.286(3) 0.068(2) 0.6708(18) 0.058(12) Uiso 1 1 d . . . . .

loop_
_atom_site_aniso_label
_atom_site_aniso_U_11
_atom_site_aniso_U_22
_atom_site_aniso_U_33
_atom_site_aniso_U_23
_atom_site_aniso_U_13
_atom_site_aniso_U_12
Ru1 0.02378(9) 0.02789(10) 0.02449(10) -0.00041(8) 0.00583(7) -0.00182(7)
I1 0.06270(15) 0.06252(15) 0.07072(16) 0.00125(12) 0.02407(12) -0.00606(11)
Fe1 0.0360(2) 0.0378(2) 0.0391(2) 0.00007(16) 0.01037(17) 0.00766(16)
P1 0.0299(3) 0.0336(3) 0.0283(3) -0.0006(3) 0.0055(3) -0.0070(3)
P2 0.0331(3) 0.0345(3) 0.0267(3) 0.0008(3) 0.0098(3) -0.0007(3)
S2 0.0700(6) 0.0846(7) 0.0439(5) -0.0151(4) 0.0113(4) 0.0041(5)
S1 0.1230(11) 0.0767(7) 0.0478(5) 0.0163(5) 0.0018(6) -0.0133(7)
N1 0.0382(12) 0.0407(13) 0.0416(13) 0.0006(10) 0.0126(10) 0.0056(10)
N5 0.0416(13) 0.0491(14) 0.0459(14) 0.0009(11) 0.0177(11) 0.0115(11)
N4 0.0378(13) 0.0484(14) 0.0481(14) -0.0032(12) 0.0083(11) 0.0095(11)
C26 0.0405(15) 0.0362(14) 0.0335(13) 0.0030(11) 0.0076(11) -0.0031(11)
N6 0.0496(15) 0.0595(17) 0.0445(14) -0.0013(12) 0.0161(12) 0.0094(13)
N7 0.0554(17) 0.0464(15) 0.0423(14) -0.0027(12) 0.0134(13) -0.0011(13)
C1 0.0276(12) 0.0377(14) 0.0272(12) 0.0000(10) 0.0058(10) -0.0033(10)
N2 0.0607(18) 0.0461(15) 0.0441(15) 0.0032(12) 0.0085(13) -0.0020(13)
N3 0.0514(16) 0.0575(17) 0.0447(15) -0.0004(12) 0.0014(12) 0.0108(13)
C5 0.0274(12) 0.0447(15) 0.0379(14) 0.0012(12) 0.0146(11) 0.0003(11)
C14 0.0341(13) 0.0348(14) 0.0337(13) -0.0025(11) 0.0043(11) -0.0063(11)
C4 0.0308(13) 0.0402(14) 0.0331(13) 0.0014(11) 0.0130(11) -0.0063(11)
C3 0.0374(14) 0.0509(17) 0.0367(14) 0.0019(12) 0.0153(12) -0.0061(12)
C7 0.0289(13) 0.0478(16) 0.0396(14) -0.0065(12) 0.0106(11) -0.0125(12)
C20 0.0316(13) 0.0414(15) 0.0327(13) -0.0031(11) 0.0040(11) 0.0009(11)
C19 0.0451(16) 0.0410(16) 0.0373(14) 0.0009(12) 0.0087(12) -0.0015(12)
C8 0.0323(13) 0.0399(15) 0.0403(14) 0.0016(12) 0.0119(11) -0.0091(11)
C6 0.0235(12) 0.0548(17) 0.0377(14) 0.0036(12) 0.0077(11) -0.0031(11)
C25 0.0416(15) 0.0481(17) 0.0367(15) 0.0005(13) 0.0034(12) -0.0039(13)
C31 0.0462(16) 0.0409(15) 0.0404(15) 0.0001(12) 0.0126(13) -0.0004(13)
C10 0.0453(17) 0.0518(18) 0.0600(19) -0.0029(15) 0.0250(15) 0.0096(14)
C32 0.0479(16) 0.0375(14) 0.0281(12) 0.0008(11) 0.0132(12) 0.0015(12)
C15 0.0538(18) 0.0423(16) 0.0424(16) 0.0036(13) 0.0094(14) -0.0049(13)
C2 0.0409(15) 0.0527(18) 0.0409(15) 0.0004(13) 0.0138(13) -0.0172(13)
C46 0.0481(17) 0.0496(18) 0.0439(17) -0.0049(14) 0.0104(14) 0.0143(14)
C33 0.066(2) 0.057(2) 0.0370(16) -0.0040(14) 0.0115(15) 0.0180(16)
C18 0.061(2) 0.059(2) 0.0448(17) -0.0071(15) 0.0208(15) -0.0007(16)
C27 0.074(2) 0.0472(18) 0.0472(17) 0.0095(14) 0.0279(16) 0.0026(16)
C40 0.060(2) 0.0465(18) 0.0443(17) 0.0047(14) 0.0058(15) 0.0083(15)
C44 0.0447(17) 0.059(2) 0.062(2) 0.0024(16) 0.0255(16) 0.0079(15)
C43 0.0432(17) 0.0532(19) 0.082(3) -0.0048(18) 0.0258(18) -0.0023(15)
C37 0.0509(18) 0.0539(19) 0.0391(15) -0.0077(14) 0.0065(14) 0.0033(14)
C13 0.0550(19) 0.0373(16) 0.064(2) 0.0069(14) 0.0216(16) -0.0081(14)
C21 0.0373(16) 0.058(2) 0.0543(19) 0.0020(16) -0.0007(14) -0.0081(14)
C24 0.061(2) 0.057(2) 0.0463(18) 0.0117(15) 0.0054(16) 0.0032(16)
C30 0.0559(19) 0.0406(17) 0.064(2) -0.0009(15) 0.0159(16) 0.0022(14)
C11 0.0352(15) 0.082(2) 0.0475(18) 0.0146(17) 0.0035(14) 0.0027(16)
C9 0.0549(19) 0.061(2) 0.0377(15) 0.0009(14) 0.0186(14) -0.0095(15)
C42 0.0352(15) 0.060(2) 0.062(2) -0.0088(16) 0.0127(14) 0.0035(14)
C17 0.073(2) 0.049(2) 0.069(2) -0.0143(17) 0.028(2) 0.0024(17)
C36 0.075(2) 0.062(2) 0.0374(16) -0.0076(15) -0.0008(16) -0.0019(19)
C35 0.110(3) 0.057(2) 0.0370(17) -0.0133(16) 0.009(2) 0.011(2)
C28 0.088(3) 0.055(2) 0.060(2) 0.0235(18) 0.027(2) 0.0000(19)
C29 0.069(2) 0.0398(18) 0.075(2) 0.0143(17) 0.014(2) 0.0045(16)
C34 0.105(3) 0.066(2) 0.051(2) -0.0103(18) 0.024(2) 0.032(2)
C16 0.071(2) 0.0383(17) 0.072(2) 0.0039(16) 0.0219(19) 0.0046(16)
C12 0.058(2) 0.064(2) 0.0504(18) -0.0179(16) 0.0100(16) -0.0242(17)
C45 0.075(3) 0.099(3) 0.079(3) 0.009(2) 0.039(2) -0.014(2)
C23 0.052(2) 0.091(3) 0.053(2) 0.018(2) -0.0068(17) 0.013(2)
C41 0.059(2) 0.104(3) 0.077(3) -0.018(2) 0.009(2) -0.029(2)
C47 0.088(3) 0.096(3) 0.056(2) -0.015(2) 0.011(2) -0.023(3)
C22 0.0414(18) 0.092(3) 0.062(2) 0.007(2) -0.0142(17) -0.0081(18)
C39 0.157(5) 0.119(4) 0.055(3) 0.017(3) 0.014(3) -0.064(4)
C48 0.077(3) 0.192(7) 0.095(4) -0.004(4) 0.027(3) 0.013(4)
C38 0.155(6) 0.128(5) 0.097(4) 0.005(4) 0.052(4) -0.025(4)

loop_
_atom_type_symbol
_atom_type_description
_atom_type_scat_dispersion_real
_atom_type_scat_dispersion_imag
_atom_type_scat_source
C C 0.0033 0.0016 'International Tables Vol C Tables 4.2.6.8 and 6.1.1.4'
H H 0.0000 0.0000 'International Tables Vol C Tables 4.2.6.8 and 6.1.1.4'
Fe Fe 0.3463 0.8444 'International Tables Vol C Tables 4.2.6.8 and 6.1.1.4'
I I -0.4742 1.8119 'International Tables Vol C Tables 4.2.6.8 and 6.1.1.4'
N N 0.0061 0.0033 'International Tables Vol C Tables 4.2.6.8 and 6.1.1.4'
P P 0.1023 0.0942 'International Tables Vol C Tables 4.2.6.8 and 6.1.1.4'
Ru Ru -1.2594 0.8363 'International Tables Vol C Tables 4.2.6.8 and 6.1.1.4'
S S 0.1246 0.1234 'International Tables Vol C Tables 4.2.6.8 and 6.1.1.4'

loop_
_geom_angle_atom_site_label_1
_geom_angle_atom_site_label_2
_geom_angle_atom_site_label_3
_geom_angle
_geom_angle_site_symmetry_1
_geom_angle_site_symmetry_3
_geom_angle_publ_flag
P2 Ru1 P1 83.18(2) . . ?
C1 Ru1 P1 87.93(7) . . ?
C1 Ru1 P2 84.43(7) . . ?
C1 Ru1 C5 151.20(10) . . ?
C1 Ru1 C4 116.55(10) . . ?
C1 Ru1 C7 98.12(11) . . ?
C1 Ru1 C8 89.76(10) . . ?
C1 Ru1 C6 133.55(11) . . ?
C5 Ru1 P1 106.48(7) . . ?
C5 Ru1 P2 121.32(7) . . ?
C4 Ru1 P1 102.15(7) . . ?
C4 Ru1 P2 158.27(7) . . ?
C4 Ru1 C5 36.95(10) . . ?
C4 Ru1 C6 60.90(10) . . ?
C7 Ru1 P1 163.78(7) . . ?
C7 Ru1 P2 112.28(7) . . ?
C7 Ru1 C5 61.92(10) . . ?
C7 Ru1 C4 61.68(10) . . ?
C7 Ru1 C8 37.53(10) . . ?
C7 Ru1 C6 36.88(10) . . ?
C8 Ru1 P1 128.13(7) . . ?
C8 Ru1 P2 148.00(7) . . ?
C8 Ru1 C5 61.65(10) . . ?
C8 Ru1 C4 36.41(10) . . ?
C8 Ru1 C6 61.43(10) . . ?
C6 Ru1 P1 138.41(8) . . ?
C6 Ru1 P2 101.13(7) . . ?
C6 Ru1 C5 36.49(10) . . ?
N5 Fe1 N1 100.84(10) . . ?
N4 Fe1 N1 103.18(10) . . ?
N4 Fe1 N5 92.49(11) . . ?
N7 Fe1 N1 105.39(11) . . ?
N7 Fe1 N5 79.40(12) . . ?
N7 Fe1 N4 151.27(12) . . ?
N2 Fe1 N1 106.63(12) . . ?
N2 Fe1 N5 152.46(12) . . ?
N2 Fe1 N4 79.55(12) . . ?
N2 Fe1 N7 94.94(13) . . ?
C14 P1 Ru1 119.11(9) . . ?
C14 P1 C2 103.69(13) . . ?
C20 P1 Ru1 116.76(9) . . ?
C20 P1 C14 99.65(12) . . ?
C20 P1 C2 105.67(14) . . ?
C2 P1 Ru1 110.31(9) . . ?
C26 P2 Ru1 120.38(9) . . ?
C26 P2 C3 102.73(14) . . ?
C3 P2 Ru1 107.10(9) . . ?
C32 P2 Ru1 117.05(9) . . ?
C32 P2 C26 102.17(12) . . ?
C32 P2 C3 105.72(13) . . ?
C46 S2 C47 104.03(18) . . ?
C40 S1 C39 103.27(19) . . ?
C1 N1 Fe1 174.8(2) . . ?
N6 N5 Fe1 117.2(2) . . ?
C44 N5 Fe1 125.3(2) . . ?
C44 N5 N6 116.6(3) . . ?
N3 N4 Fe1 117.3(2) . . ?
C42 N4 Fe1 125.0(2) . . ?
C42 N4 N3 117.1(3) . . ?
C31 C26 P2 119.2(2) . . ?
C31 C26 C27 118.7(3) . . ?
C27 C26 P2 122.0(2) . . ?
C46 N6 N5 107.8(3) . . ?
Fe1 N7 H7 122(3) . . ?
C46 N7 Fe1 113.4(2) . . ?
C46 N7 H7 124(3) . . ?
N1 C1 Ru1 176.1(2) . . ?
Fe1 N2 H2 131(3) . . ?
C40 N2 Fe1 113.9(3) . . ?
C40 N2 H2 114(3) . . ?
C40 N3 N4 108.6(3) . . ?
C4 C5 Ru1 71.18(14) . . ?
C4 C5 C10 124.5(3) . . ?
C6 C5 Ru1 71.73(15) . . ?
C6 C5 C4 106.9(2) . . ?
C6 C5 C10 127.7(3) . . ?
C10 C5 Ru1 130.7(2) . . ?
C19 C14 P1 119.8(2) . . ?
C15 C14 P1 122.6(2) . . ?
C15 C14 C19 117.5(3) . . ?
C5 C4 Ru1 71.87(14) . . ?
C5 C4 C9 124.4(3) . . ?
C8 C4 Ru1 71.06(15) . . ?
C8 C4 C5 108.8(2) . . ?
C8 C4 C9 126.0(3) . . ?
C9 C4 Ru1 131.29(19) . . ?
P2 C3 H3A 110.0 . . ?
P2 C3 H3B 110.0 . . ?
H3A C3 H3B 108.4 . . ?
C2 C3 P2 108.49(19) . . ?
C2 C3 H3A 110.0 . . ?
C2 C3 H3B 110.0 . . ?
C8 C7 Ru1 71.57(14) . . ?
C8 C7 C12 125.7(3) . . ?
C6 C7 Ru1 72.94(15) . . ?
C6 C7 C8 107.1(2) . . ?
C6 C7 C12 126.8(3) . . ?
C12 C7 Ru1 126.5(2) . . ?
C25 C20 P1 120.2(2) . . ?
C25 C20 C21 118.3(3) . . ?
C21 C20 P1 121.2(2) . . ?
C14 C19 H19 119.5 . . ?
C18 C19 C14 121.0(3) . . ?
C18 C19 H19 119.5 . . ?
C4 C8 Ru1 72.52(15) . . ?
C4 C8 C7 108.1(2) . . ?
C4 C8 C13 126.2(3) . . ?
C7 C8 Ru1 70.91(15) . . ?
C7 C8 C13 125.6(3) . . ?
C13 C8 Ru1 125.8(2) . . ?
C5 C6 Ru1 71.78(14) . . ?
C5 C6 C7 109.0(2) . . ?
C5 C6 C11 125.1(3) . . ?
C7 C6 Ru1 70.19(15) . . ?
C7 C6 C11 125.3(3) . . ?
C11 C6 Ru1 131.3(2) . . ?
C20 C25 H25 119.4 . . ?
C20 C25 C24 121.2(3) . . ?
C24 C25 H25 119.4 . . ?
C26 C31 H31 119.6 . . ?
C26 C31 C30 120.7(3) . . ?
C30 C31 H31 119.6 . . ?
C5 C10 H10A 109.5 . . ?
C5 C10 H10B 109.5 . . ?
C5 C10 H10C 109.5 . . ?
H10A C10 H10B 109.5 . . ?
H10A C10 H10C 109.5 . . ?
H10B C10 H10C 109.5 . . ?
C33 C32 P2 122.4(2) . . ?
C33 C32 C37 118.2(3) . . ?
C37 C32 P2 119.3(2) . . ?
C14 C15 H15 119.3 . . ?
C16 C15 C14 121.5(3) . . ?
C16 C15 H15 119.3 . . ?
P1 C2 H2A 109.4 . . ?
P1 C2 H2B 109.4 . . ?
C3 C2 P1 110.97(19) . . ?
C3 C2 H2A 109.4 . . ?
C3 C2 H2B 109.4 . . ?
H2A C2 H2B 108.0 . . ?
N6 C46 S2 112.9(2) . . ?
N7 C46 S2 126.5(3) . . ?
N7 C46 N6 120.6(3) . . ?
C32 C33 H33 119.9 . . ?
C34 C33 C32 120.3(3) . . ?
C34 C33 H33 119.9 . . ?
C19 C18 H18 119.9 . . ?
C17 C18 C19 120.2(3) . . ?
C17 C18 H18 119.9 . . ?
C26 C27 H27 120.1 . . ?
C28 C27 C26 119.9(3) . . ?
C28 C27 H27 120.1 . . ?
N2 C40 S1 125.4(3) . . ?
N2 C40 N3 119.8(3) . . ?
N3 C40 S1 114.8(2) . . ?
N5 C44 C43 119.5(3) . . ?
N5 C44 C45 120.2(3) . . ?
C43 C44 C45 120.3(3) . . ?
C44 C43 H43 115.2 . . ?
C42 C43 C44 129.6(3) . . ?
C42 C43 H43 115.2 . . ?
C32 C37 H37 119.6 . . ?
C36 C37 C32 120.9(3) . . ?
C36 C37 H37 119.6 . . ?
C8 C13 H13A 109.5 . . ?
C8 C13 H13B 109.5 . . ?
C8 C13 H13C 109.5 . . ?
H13A C13 H13B 109.5 . . ?
H13A C13 H13C 109.5 . . ?
H13B C13 H13C 109.5 . . ?
C20 C21 H21 119.7 . . ?
C22 C21 C20 120.5(3) . . ?
C22 C21 H21 119.7 . . ?
C25 C24 H24 120.4 . . ?
C23 C24 C25 119.2(3) . . ?
C23 C24 H24 120.4 . . ?
C31 C30 H30 120.1 . . ?
C29 C30 C31 119.7(3) . . ?
C29 C30 H30 120.1 . . ?
C6 C11 H11A 109.5 . . ?
C6 C11 H11B 109.5 . . ?
C6 C11 H11C 109.5 . . ?
H11A C11 H11B 109.5 . . ?
H11A C11 H11C 109.5 . . ?
H11B C11 H11C 109.5 . . ?
C4 C9 H9A 109.5 . . ?
C4 C9 H9B 109.5 . . ?
C4 C9 H9C 109.5 . . ?
H9A C9 H9B 109.5 . . ?
H9A C9 H9C 109.5 . . ?
H9B C9 H9C 109.5 . . ?
N4 C42 C43 120.3(3) . . ?
N4 C42 C41 119.6(3) . . ?
C43 C42 C41 120.1(3) . . ?
C18 C17 H17 120.1 . . ?
C18 C17 C16 119.8(3) . . ?
C16 C17 H17 120.1 . . ?
C37 C36 H36 120.1 . . ?
C35 C36 C37 119.9(3) . . ?
C35 C36 H36 120.1 . . ?
C36 C35 H35 119.9 . . ?
C36 C35 C34 120.3(3) . . ?
C34 C35 H35 119.9 . . ?
C27 C28 H28 119.7 . . ?
C29 C28 C27 120.7(3) . . ?
C29 C28 H28 119.7 . . ?
C30 C29 C28 120.2(3) . . ?
C30 C29 H29 119.9 . . ?
C28 C29 H29 119.9 . . ?
C33 C34 H34 119.8 . . ?
C35 C34 C33 120.5(3) . . ?
C35 C34 H34 119.8 . . ?
C15 C16 C17 120.0(3) . . ?
C15 C16 H16 120.0 . . ?
C17 C16 H16 120.0 . . ?
C7 C12 H12A 109.5 . . ?
C7 C12 H12B 109.5 . . ?
C7 C12 H12C 109.5 . . ?
H12A C12 H12B 109.5 . . ?
H12A C12 H12C 109.5 . . ?
H12B C12 H12C 109.5 . . ?
C44 C45 H45A 109.5 . . ?
C44 C45 H45B 109.5 . . ?
C44 C45 H45C 109.5 . . ?
H45A C45 H45B 109.5 . . ?
H45A C45 H45C 109.5 . . ?
H45B C45 H45C 109.5 . . ?
C24 C23 H23 119.8 . . ?
C24 C23 C22 120.5(3) . . ?
C22 C23 H23 119.8 . . ?
C42 C41 H41A 109.5 . . ?
C42 C41 H41B 109.5 . . ?
C42 C41 H41C 109.5 . . ?
H41A C41 H41B 109.5 . . ?
H41A C41 H41C 109.5 . . ?
H41B C41 H41C 109.5 . . ?
S2 C47 H47A 108.8 . . ?
S2 C47 H47B 108.8 . . ?
H47A C47 H47B 107.7 . . ?
C48 C47 S2 113.9(4) . . ?
C48 C47 H47A 108.8 . . ?
C48 C47 H47B 108.8 . . ?
C21 C22 H22 119.9 . . ?
C23 C22 C21 120.2(3) . . ?
C23 C22 H22 119.9 . . ?
S1 C39 H39A 108.8 . . ?
S1 C39 H39B 108.8 . . ?
H39A C39 H39B 107.7 . . ?
C38 C39 S1 113.8(4) . . ?
C38 C39 H39A 108.8 . . ?
C38 C39 H39B 108.8 . . ?
C47 C48 H48A 109.5 . . ?
C47 C48 H48B 109.5 . . ?
C47 C48 H48C 109.5 . . ?
H48A C48 H48B 109.5 . . ?
H48A C48 H48C 109.5 . . ?
H48B C48 H48C 109.5 . . ?
C39 C38 H38A 109.5 . . ?
C39 C38 H38B 109.5 . . ?
C39 C38 H38C 109.5 . . ?
H38A C38 H38B 109.5 . . ?
H38A C38 H38C 109.5 . . ?
H38B C38 H38C 109.5 . . ?

loop_
_geom_bond_atom_site_label_1
_geom_bond_atom_site_label_2
_geom_bond_distance
_geom_bond_site_symmetry_2
_geom_bond_publ_flag
Ru1 P1 2.2902(7) . ?
Ru1 P2 2.2798(7) . ?
Ru1 C1 1.951(3) . ?
Ru1 C5 2.271(3) . ?
Ru1 C4 2.262(2) . ?
Ru1 C7 2.234(3) . ?
Ru1 C8 2.243(3) . ?
Ru1 C6 2.270(3) . ?
Fe1 N1 1.936(2) . ?
Fe1 N5 1.907(2) . ?
Fe1 N4 1.901(3) . ?
Fe1 N7 1.885(3) . ?
Fe1 N2 1.884(3) . ?
P1 C14 1.840(3) . ?
P1 C20 1.827(3) . ?
P1 C2 1.865(3) . ?
P2 C26 1.838(3) . ?
P2 C3 1.842(3) . ?
P2 C32 1.825(3) . ?
S2 C46 1.764(3) . ?
S2 C47 1.796(5) . ?
S1 C40 1.757(3) . ?
S1 C39 1.827(6) . ?
N1 C1 1.160(3) . ?
N5 N6 1.368(4) . ?
N5 C44 1.344(4) . ?
N4 N3 1.365(4) . ?
N4 C42 1.339(4) . ?
C26 C31 1.381(4) . ?
C26 C27 1.392(4) . ?
N6 C46 1.331(4) . ?
N7 C46 1.313(4) . ?
N7 H7 0.78(4) . ?
N2 C40 1.314(4) . ?
N2 H2 0.83(5) . ?
N3 C40 1.329(4) . ?
C5 C4 1.436(4) . ?
C5 C6 1.422(4) . ?
C5 C10 1.501(4) . ?
C14 C19 1.393(4) . ?
C14 C15 1.393(4) . ?
C4 C8 1.408(4) . ?
C4 C9 1.504(4) . ?
C3 H3A 0.9700 . ?
C3 H3B 0.9700 . ?
C3 C2 1.525(4) . ?
C7 C8 1.440(4) . ?
C7 C6 1.425(4) . ?
C7 C12 1.505(4) . ?
C20 C25 1.380(4) . ?
C20 C21 1.392(4) . ?
C19 H19 0.9300 . ?
C19 C18 1.386(4) . ?
C8 C13 1.508(4) . ?
C6 C11 1.499(4) . ?
C25 H25 0.9300 . ?
C25 C24 1.391(4) . ?
C31 H31 0.9300 . ?
C31 C30 1.393(4) . ?
C10 H10A 0.9600 . ?
C10 H10B 0.9600 . ?
C10 H10C 0.9600 . ?
C32 C33 1.386(4) . ?
C32 C37 1.391(4) . ?
C15 H15 0.9300 . ?
C15 C16 1.375(5) . ?
C2 H2A 0.9700 . ?
C2 H2B 0.9700 . ?
C33 H33 0.9300 . ?
C33 C34 1.383(5) . ?
C18 H18 0.9300 . ?
C18 C17 1.373(5) . ?
C27 H27 0.9300 . ?
C27 C28 1.382(5) . ?
C44 C43 1.399(5) . ?
C44 C45 1.496(5) . ?
C43 H43 0.9300 . ?
C43 C42 1.391(5) . ?
C37 H37 0.9300 . ?
C37 C36 1.384(4) . ?
C13 H13A 0.9600 . ?
C13 H13B 0.9600 . ?
C13 H13C 0.9600 . ?
C21 H21 0.9300 . ?
C21 C22 1.376(5) . ?
C24 H24 0.9300 . ?
C24 C23 1.369(5) . ?
C30 H30 0.9300 . ?
C30 C29 1.363(5) . ?
C11 H11A 0.9600 . ?
C11 H11B 0.9600 . ?
C11 H11C 0.9600 . ?
C9 H9A 0.9600 . ?
C9 H9B 0.9600 . ?
C9 H9C 0.9600 . ?
C42 C41 1.505(5) . ?
C17 H17 0.9300 . ?
C17 C16 1.381(5) . ?
C36 H36 0.9300 . ?
C36 C35 1.361(5) . ?
C35 H35 0.9300 . ?
C35 C34 1.368(6) . ?
C28 H28 0.9300 . ?
C28 C29 1.371(5) . ?
C29 H29 0.9300 . ?
C34 H34 0.9300 . ?
C16 H16 0.9300 . ?
C12 H12A 0.9600 . ?
C12 H12B 0.9600 . ?
C12 H12C 0.9600 . ?
C45 H45A 0.9600 . ?
C45 H45B 0.9600 . ?
C45 H45C 0.9600 . ?
C23 H23 0.9300 . ?
C23 C22 1.376(6) . ?
C41 H41A 0.9600 . ?
C41 H41B 0.9600 . ?
C41 H41C 0.9600 . ?
C47 H47A 0.9700 . ?
C47 H47B 0.9700 . ?
C47 C48 1.496(7) . ?
C22 H22 0.9300 . ?
C39 H39A 0.9700 . ?
C39 H39B 0.9700 . ?
C39 C38 1.482(7) . ?
C48 H48A 0.9600 . ?
C48 H48B 0.9600 . ?
C48 H48C 0.9600 . ?
C38 H38A 0.9600 . ?
C38 H38B 0.9600 . ?
C38 H38C 0.9600 . ?

loop_
_geom_torsion_atom_site_label_1
_geom_torsion_atom_site_label_2
_geom_torsion_atom_site_label_3
_geom_torsion_atom_site_label_4
_geom_torsion
_geom_torsion_site_symmetry_1
_geom_torsion_site_symmetry_2
_geom_torsion_site_symmetry_3
_geom_torsion_site_symmetry_4
_geom_torsion_publ_flag
Ru1 P1 C14 C19 94.3(2) . . . . ?
Ru1 P1 C14 C15 -81.8(3) . . . . ?
Ru1 P1 C20 C25 -16.0(3) . . . . ?
Ru1 P1 C20 C21 170.1(2) . . . . ?
Ru1 P1 C2 C3 -16.8(3) . . . . ?
Ru1 P2 C26 C31 11.2(3) . . . . ?
Ru1 P2 C26 C27 -171.8(2) . . . . ?
Ru1 P2 C3 C2 -49.1(2) . . . . ?
Ru1 P2 C32 C33 -86.9(3) . . . . ?
Ru1 P2 C32 C37 88.4(2) . . . . ?
Ru1 C5 C4 C8 -61.80(18) . . . . ?
Ru1 C5 C4 C9 128.1(3) . . . . ?
Ru1 C5 C6 C7 60.61(18) . . . . ?
Ru1 C5 C6 C11 -128.2(3) . . . . ?
Ru1 C4 C8 C7 -62.40(18) . . . . ?
Ru1 C4 C8 C13 121.9(3) . . . . ?
Ru1 C7 C8 C4 63.44(18) . . . . ?
Ru1 C7 C8 C13 -120.9(3) . . . . ?
Ru1 C7 C6 C5 -61.60(18) . . . . ?
Ru1 C7 C6 C11 127.2(3) . . . . ?
Fe1 N5 N6 C46 -8.8(3) . . . . ?
Fe1 N5 C44 C43 16.2(4) . . . . ?
Fe1 N5 C44 C45 -165.9(3) . . . . ?
Fe1 N4 N3 C40 6.6(3) . . . . ?
Fe1 N4 C42 C43 -16.7(4) . . . . ?
Fe1 N4 C42 C41 164.9(3) . . . . ?
Fe1 N7 C46 S2 -171.74(17) . . . . ?
Fe1 N7 C46 N6 9.9(4) . . . . ?
Fe1 N2 C40 S1 174.19(19) . . . . ?
Fe1 N2 C40 N3 -7.0(4) . . . . ?
P1 C14 C19 C18 -176.0(2) . . . . ?
P1 C14 C15 C16 175.3(3) . . . . ?
P1 C20 C25 C24 -172.9(3) . . . . ?
P1 C20 C21 C22 173.3(3) . . . . ?
P2 C26 C31 C30 175.6(2) . . . . ?
P2 C26 C27 C28 -176.7(3) . . . . ?
P2 C3 C2 P1 41.0(3) . . . . ?
P2 C32 C33 C34 176.3(3) . . . . ?
P2 C32 C37 C36 -175.7(3) . . . . ?
N1 Fe1 N7 C46 87.5(2) . . . . ?
N1 Fe1 N2 C40 -92.9(3) . . . . ?
N5 Fe1 N7 C46 -10.9(2) . . . . ?
N5 Fe1 N2 C40 82.9(4) . . . . ?
N5 N6 C46 S2 -179.37(19) . . . . ?
N5 N6 C46 N7 -0.8(4) . . . . ?
N5 C44 C43 C42 6.1(5) . . . . ?
N4 Fe1 N7 C46 -86.5(3) . . . . ?
N4 Fe1 N2 C40 7.9(2) . . . . ?
N4 N3 C40 S1 179.3(2) . . . . ?
N4 N3 C40 N2 0.3(4) . . . . ?
C26 P2 C3 C2 78.6(2) . . . . ?
C26 P2 C32 C33 139.4(3) . . . . ?
C26 P2 C32 C37 -45.4(3) . . . . ?
C26 C31 C30 C29 1.9(5) . . . . ?
C26 C27 C28 C29 0.6(6) . . . . ?
N6 N5 C44 C43 -175.1(3) . . . . ?
N6 N5 C44 C45 2.9(4) . . . . ?
N7 Fe1 N2 C40 159.4(3) . . . . ?
N2 Fe1 N7 C46 -163.7(2) . . . . ?
N3 N4 C42 C43 173.0(3) . . . . ?
N3 N4 C42 C41 -5.5(4) . . . . ?
C5 C4 C8 Ru1 62.31(18) . . . . ?
C5 C4 C8 C7 -0.1(3) . . . . ?
C5 C4 C8 C13 -175.7(3) . . . . ?
C14 P1 C20 C25 113.7(2) . . . . ?
C14 P1 C20 C21 -60.2(3) . . . . ?
C14 P1 C2 C3 -145.4(2) . . . . ?
C14 C19 C18 C17 0.2(5) . . . . ?
C14 C15 C16 C17 0.9(5) . . . . ?
C4 C5 C6 Ru1 -62.90(17) . . . . ?
C4 C5 C6 C7 -2.3(3) . . . . ?
C4 C5 C6 C11 168.9(3) . . . . ?
C3 P2 C26 C31 -107.6(2) . . . . ?
C3 P2 C26 C27 69.4(3) . . . . ?
C3 P2 C32 C33 32.3(3) . . . . ?
C3 P2 C32 C37 -152.5(2) . . . . ?
C20 P1 C14 C19 -33.8(2) . . . . ?
C20 P1 C14 C15 150.1(3) . . . . ?
C20 P1 C2 C3 110.3(2) . . . . ?
C20 C25 C24 C23 -0.6(5) . . . . ?
C20 C21 C22 C23 -0.2(6) . . . . ?
C19 C14 C15 C16 -0.9(5) . . . . ?
C19 C18 C17 C16 -0.2(6) . . . . ?
C8 C7 C6 Ru1 63.85(17) . . . . ?
C8 C7 C6 C5 2.2(3) . . . . ?
C8 C7 C6 C11 -169.0(3) . . . . ?
C6 C5 C4 Ru1 63.26(17) . . . . ?
C6 C5 C4 C8 1.5(3) . . . . ?
C6 C5 C4 C9 -168.6(2) . . . . ?
C6 C7 C8 Ru1 -64.76(18) . . . . ?
C6 C7 C8 C4 -1.3(3) . . . . ?
C6 C7 C8 C13 174.4(3) . . . . ?
C25 C20 C21 C22 -0.7(5) . . . . ?
C25 C24 C23 C22 -0.3(6) . . . . ?
C31 C26 C27 C28 0.3(5) . . . . ?
C31 C30 C29 C28 -1.0(6) . . . . ?
C10 C5 C4 Ru1 -127.0(3) . . . . ?
C10 C5 C4 C8 171.2(3) . . . . ?
C10 C5 C4 C9 1.1(4) . . . . ?
C10 C5 C6 Ru1 127.8(3) . . . . ?
C10 C5 C6 C7 -171.6(3) . . . . ?
C10 C5 C6 C11 -0.4(4) . . . . ?
C32 P2 C26 C31 142.9(2) . . . . ?
C32 P2 C26 C27 -40.0(3) . . . . ?
C32 P2 C3 C2 -174.6(2) . . . . ?
C32 C33 C34 C35 -0.6(6) . . . . ?
C32 C37 C36 C35 -0.9(6) . . . . ?
C15 C14 C19 C18 0.3(4) . . . . ?
C2 P1 C14 C19 -142.7(2) . . . . ?
C2 P1 C14 C15 41.2(3) . . . . ?
C2 P1 C20 C25 -139.0(2) . . . . ?
C2 P1 C20 C21 47.1(3) . . . . ?
C46 S2 C47 C48 75.6(4) . . . . ?
C33 C32 C37 C36 -0.3(5) . . . . ?
C18 C17 C16 C15 -0.3(6) . . . . ?
C27 C26 C31 C30 -1.6(5) . . . . ?
C27 C28 C29 C30 -0.3(6) . . . . ?
C40 S1 C39 C38 179.8(5) . . . . ?
C44 N5 N6 C46 -178.5(3) . . . . ?
C44 C43 C42 N4 -5.9(6) . . . . ?
C44 C43 C42 C41 172.5(4) . . . . ?
C37 C32 C33 C34 1.0(5) . . . . ?
C37 C36 C35 C34 1.4(6) . . . . ?
C21 C20 C25 C24 1.1(5) . . . . ?
C24 C23 C22 C21 0.7(7) . . . . ?
C9 C4 C8 Ru1 -127.8(3) . . . . ?
C9 C4 C8 C7 169.8(3) . . . . ?
C9 C4 C8 C13 -5.9(4) . . . . ?
C42 N4 N3 C40 177.7(3) . . . . ?
C36 C35 C34 C33 -0.6(7) . . . . ?
C12 C7 C8 Ru1 122.1(3) . . . . ?
C12 C7 C8 C4 -174.4(3) . . . . ?
C12 C7 C8 C13 1.3(4) . . . . ?
C12 C7 C6 Ru1 -123.1(3) . . . . ?
C12 C7 C6 C5 175.3(3) . . . . ?
C12 C7 C6 C11 4.1(5) . . . . ?
C45 C44 C43 C42 -171.8(4) . . . . ?
C47 S2 C46 N6 -167.9(3) . . . . ?
C47 S2 C46 N7 13.6(4) . . . . ?
C39 S1 C40 N2 -17.1(4) . . . . ?
C39 S1 C40 N3 164.0(3) . . . . ?
